data_1563990
loop_
_publ_author_name
'Marandi, Farzin'
'Moeini, Keyvan'
'Alizadeh, Fereshteh'
'Mardani, Zahra'
'Quah, Ching Kheng'
'Loh, Wan-Sin'
'Woollins, J. Derek'

_publ_section_title
;
 Treatment of cadmium(II) and zinc(II) with N2-donor linkages in presence
 of \b-diketone ligand; supported by structural, spectral, theoretical and
 docking studies
;
_journal_name_full 'Inorganica Chimica Acta'
_journal_page_first 717
_journal_page_last 725
_journal_paper_doi 10.1016/j.ica.2018.07.014
_journal_volume 482
_journal_year 2018
_chemical_formula_moiety 'C43 H36 Cd N2 O4'
_chemical_formula_sum 'C43 H36 Cd N2 O4'
_chemical_formula_weight 757.14
_space_group_crystal_system monoclinic
_space_group_IT_number 15
_space_group_name_Hall '-C 2yc'
_space_group_name_H-M_alt 'C 1 2/c 1'
_atom_sites_solution_hydrogens mixed
_audit_creation_method SHELXL-2014/7
_cell_angle_alpha 90
_cell_angle_beta 125.2360(10)
_cell_angle_gamma 90
_cell_formula_units_Z 4
_cell_length_a 13.1149(11)
_cell_length_b 30.534(3)
_cell_length_c 10.8920(9)
_cell_measurement_reflns_used 9986
_cell_measurement_temperature 296(2)
_cell_measurement_theta_max 24.71
_cell_measurement_theta_min 2.65
_cell_volume 3562.6(5)
_computing_cell_refinement 'SAINT (Bruker, 2009)'
_computing_data_collection 'APEX2 (Bruker, 2009)'
_computing_data_reduction 'SAINT (Bruker, 2009)'
_computing_molecular_graphics
;
SHELXTL (Sheldrick, 2008)
;
_computing_publication_material
;
PLATON (Spek, 2009)
;
_computing_structure_refinement 'SHELXL-2014 (Sheldrick, 2015)'
_computing_structure_solution 'SHELXS-2013 (Sheldrick, 2008)'
_diffrn_ambient_temperature 296(2)
_diffrn_measured_fraction_theta_full 1.000
_diffrn_measured_fraction_theta_max 0.996
_diffrn_measurement_device_type 'Bruker APEX Duo CCD area detector'
_diffrn_measurement_method '\f and \w scans'
_diffrn_radiation_monochromator graphite
_diffrn_radiation_source 'fine-focus sealed tube'
_diffrn_radiation_type MoK\a
_diffrn_radiation_wavelength 0.71073
_diffrn_reflns_av_R_equivalents 0.0306
_diffrn_reflns_av_unetI/netI 0.0168
_diffrn_reflns_Laue_measured_fraction_full 1.000
_diffrn_reflns_Laue_measured_fraction_max 0.996
_diffrn_reflns_limit_h_max 17
_diffrn_reflns_limit_h_min -17
_diffrn_reflns_limit_k_max 41
_diffrn_reflns_limit_k_min -41
_diffrn_reflns_limit_l_max 14
_diffrn_reflns_limit_l_min -14
_diffrn_reflns_number 42213
_diffrn_reflns_point_group_measured_fraction_full 1.000
_diffrn_reflns_point_group_measured_fraction_max 0.996
_diffrn_reflns_theta_full 25.242
_diffrn_reflns_theta_max 29.141
_diffrn_reflns_theta_min 1.334
_exptl_absorpt_coefficient_mu 0.659
_exptl_absorpt_correction_T_max 0.7146
_exptl_absorpt_correction_T_min 0.6695
_exptl_absorpt_correction_type multi-scan
_exptl_absorpt_process_details '(<i>SADABS</i>; Bruker, 2009)'
_exptl_crystal_colour 'pale yellow'
_exptl_crystal_density_diffrn 1.412
_exptl_crystal_description block
_exptl_crystal_F_000 1552
_exptl_crystal_size_max 0.400
_exptl_crystal_size_mid 0.350
_exptl_crystal_size_min 0.158
_refine_diff_density_max 0.615
_refine_diff_density_min -0.657
_refine_diff_density_rms 0.071
_refine_ls_extinction_coef .
_refine_ls_extinction_method none
_refine_ls_goodness_of_fit_ref 1.027
_refine_ls_hydrogen_treatment constr
_refine_ls_matrix_type full
_refine_ls_number_parameters 252
_refine_ls_number_reflns 4791
_refine_ls_number_restraints 214
_refine_ls_restrained_S_all 1.131
_refine_ls_R_factor_all 0.0627
_refine_ls_R_factor_gt 0.0504
_refine_ls_shift/su_max 0.001
_refine_ls_shift/su_mean 0.000
_refine_ls_structure_factor_coef Fsqd
_refine_ls_weighting_details 'w=1/[\s^2^(Fo^2^)+(0.0874P)^2^+3.7437P] where P=(Fo^2^+2Fc^2^)/3'
_refine_ls_weighting_scheme calc
_refine_ls_wR_factor_gt 0.1412
_refine_ls_wR_factor_ref 0.1543
_reflns_Friedel_coverage 0.000
_reflns_Friedel_fraction_full .
_reflns_Friedel_fraction_max .
_reflns_number_gt 3882
_reflns_number_total 4791
_reflns_threshold_expression 'I > 2\s(I)'
_cod_data_source_file ICA-2018-482-717.cif
_cod_data_source_block mo_fa7_0m
_cod_original_cell_volume 3562.5(5)
_cod_original_sg_symbol_H-M 'C 2/c'
_cod_database_code 1563990
_shelx_shelxl_version_number 2014/7
_shelx_space_group_comment
;
The symmetry employed for this shelxl refinement is uniquely defined
by the following loop, which should always be used as a source of
symmetry information in preference to the above space-group names.
They are only intended as comments.
;
_shelx_estimated_absorpt_t_min 0.779
_shelx_estimated_absorpt_t_max 0.903

loop_
_space_group_symop_operation_xyz
'x, y, z'
'-x, y, -z+1/2'
'x+1/2, y+1/2, z'
'-x+1/2, y+1/2, -z+1/2'
'-x, -y, -z'
'x, -y, z-1/2'
'-x+1/2, -y+1/2, -z'
'x+1/2, -y+1/2, z-1/2'

loop_
_atom_site_label
_atom_site_type_symbol
_atom_site_fract_x
_atom_site_fract_y
_atom_site_fract_z
_atom_site_U_iso_or_equiv
_atom_site_adp_type
_atom_site_occupancy
_atom_site_site_symmetry_order
_atom_site_calc_flag
_atom_site_refinement_flags_posn
_atom_site_refinement_flags_adp
_atom_site_refinement_flags_occupancy
_atom_site_disorder_assembly
_atom_site_disorder_group
Cd1 Cd 0.5000 0.35556(2) 0.7500 0.06143(14) Uani 1 2 d S T P A .
O1 O 0.3629(3) 0.35769(7) 0.4995(3) 0.0744(7) Uani 1 1 d . . . . .
O2 O 0.5966(3) 0.40470(9) 0.6976(3) 0.0782(7) Uani 1 1 d . . . . .
N1 N 0.3655(3) 0.30273(10) 0.7456(4) 0.0755(7) Uani 1 1 d . U . . .
C1 C 0.1381(3) 0.36498(16) 0.2293(4) 0.149(2) Uani 1 1 d G U . . .
H1A H 0.1390 0.3570 0.3123 0.179 Uiso 1 1 calc R U . . .
C2 C 0.0275(3) 0.36283(17) 0.0859(5) 0.177(3) Uani 1 1 d G U . . .
H2A H -0.0455 0.3534 0.0731 0.213 Uiso 1 1 calc R U . . .
C3 C 0.0262(3) 0.37477(15) -0.0382(4) 0.162(3) Uani 1 1 d G U . . .
H3A H -0.0478 0.3733 -0.1341 0.194 Uiso 1 1 calc R U . . .
C4 C 0.1353(4) 0.38886(15) -0.0189(3) 0.148(2) Uani 1 1 d G U . . .
H4A H 0.1344 0.3968 -0.1020 0.178 Uiso 1 1 calc R U . . .
C5 C 0.2458(3) 0.39101(13) 0.1244(3) 0.1170(18) Uani 1 1 d G U . . .
H5A H 0.3189 0.4004 0.1373 0.140 Uiso 1 1 calc R U . . .
C6 C 0.2472(2) 0.37908(11) 0.2485(3) 0.0725(8) Uani 1 1 d G U . . .
C7 C 0.3630(3) 0.38144(10) 0.4056(3) 0.0613(7) Uani 1 1 d . . . . .
C8 C 0.4573(3) 0.40970(11) 0.4340(4) 0.0655(7) Uani 1 1 d . . . . .
H8A H 0.4482 0.4224 0.3507 0.079 Uiso 1 1 calc R U . . .
C9 C 0.5638(3) 0.42100(10) 0.5735(3) 0.0602(7) Uani 1 1 d . . . . .
C10 C 0.6491(3) 0.45542(10) 0.5830(4) 0.0601(7) Uani 1 1 d . . . . .
C11 C 0.6143(4) 0.48490(11) 0.4678(4) 0.0715(8) Uani 1 1 d . . . . .
H11A H 0.5346 0.4834 0.3788 0.086 Uiso 1 1 calc R U . . .
C12 C 0.6965(4) 0.51613(13) 0.4846(6) 0.0858(11) Uani 1 1 d . . . . .
H12A H 0.6720 0.5355 0.4064 0.103 Uiso 1 1 calc R U . . .
C13 C 0.8135(4) 0.51918(14) 0.6140(6) 0.0931(13) Uani 1 1 d . . . . .
H13A H 0.8688 0.5404 0.6241 0.112 Uiso 1 1 calc R U . . .
C14 C 0.8483(4) 0.49104(17) 0.7274(6) 0.0958(13) Uani 1 1 d . . . . .
H14A H 0.9283 0.4929 0.8157 0.115 Uiso 1 1 calc R U . . .
C15 C 0.7665(4) 0.45936(14) 0.7143(5) 0.0778(9) Uani 1 1 d . . . . .
H15A H 0.7913 0.4408 0.7946 0.093 Uiso 1 1 calc R U . . .
C18 C 0.1871(3) 0.25130(11) 0.7414(5) 0.0728(8) Uani 1 1 d . U . . .
C16 C 0.3051(6) 0.2721(2) 0.6536(8) 0.0988(16) Uani 0.622(4) 1 d D U P A 1
H16A H 0.3221 0.2663 0.5833 0.119 Uiso 0.622(4) 1 calc R U P A 1
C17 C 0.2169(6) 0.2468(2) 0.6482(8) 0.0984(16) Uani 0.622(4) 1 d D U P A 1
H17A H 0.1765 0.2254 0.5742 0.118 Uiso 0.622(4) 1 calc R U P A 1
C19 C 0.2510(6) 0.2868(2) 0.8484(8) 0.0862(15) Uani 0.622(4) 1 d D U P A 1
H19A H 0.2335 0.2929 0.9180 0.103 Uiso 0.622(4) 1 calc R U P A 1
C20 C 0.3373(6) 0.3112(2) 0.8458(7) 0.0823(14) Uani 0.622(4) 1 d D U P A 1
H20A H 0.3777 0.3340 0.9140 0.099 Uiso 0.622(4) 1 calc R U P A 1
C16X C 0.2560(11) 0.3142(4) 0.6842(10) 0.103(3) Uani 0.378(4) 1 d D U P A 2
H16B H 0.2353 0.3418 0.6400 0.124 Uiso 0.378(4) 1 calc R U P A 2
C17X C 0.1615(11) 0.2913(3) 0.6730(12) 0.104(3) Uani 0.378(4) 1 d D U P A 2
H17B H 0.0811 0.3028 0.6199 0.125 Uiso 0.378(4) 1 calc R U P A 2
C19X C 0.3027(10) 0.2363(3) 0.8010(12) 0.090(2) Uani 0.378(4) 1 d D U P A 2
H19B H 0.3226 0.2080 0.8396 0.108 Uiso 0.378(4) 1 calc R U P A 2
C20X C 0.3922(10) 0.2609(3) 0.8072(12) 0.090(2) Uani 0.378(4) 1 d D U P A 2
H20B H 0.4723 0.2496 0.8533 0.108 Uiso 0.378(4) 1 calc R U P A 2
C21 C 0.0926(4) 0.22413(12) 0.7434(6) 0.0829(11) Uani 1 1 d . . . . .
H21A H 0.0479 0.2061 0.6537 0.099 Uiso 1 1 calc R U . . .
H21B H 0.1359 0.2048 0.8297 0.099 Uiso 1 1 calc R U . . .
C22 C 0.0000 0.25103(16) 0.7500 0.0772(14) Uani 1 2 d S T P . .
H22A H -0.0381 0.2700 0.6626 0.093 Uiso 1 1 d R U . . .

loop_
_atom_site_aniso_label
_atom_site_aniso_U_11
_atom_site_aniso_U_22
_atom_site_aniso_U_33
_atom_site_aniso_U_23
_atom_site_aniso_U_13
_atom_site_aniso_U_12
Cd1 0.0788(3) 0.0604(2) 0.0591(2) 0.000 0.04791(19) 0.000
O1 0.0882(17) 0.0792(16) 0.0552(13) -0.0059(10) 0.0410(13) -0.0217(12)
O2 0.0946(17) 0.0817(16) 0.0562(12) -0.0021(11) 0.0423(13) -0.0248(13)
N1 0.0781(17) 0.0756(17) 0.094(2) 0.0064(15) 0.0619(16) -0.0023(14)
C1 0.080(3) 0.263(6) 0.095(3) -0.018(4) 0.046(3) -0.035(3)
C2 0.091(3) 0.286(7) 0.118(4) -0.009(5) 0.039(3) -0.028(4)
C3 0.112(4) 0.206(5) 0.092(3) 0.013(4) 0.015(3) -0.002(4)
C4 0.149(4) 0.152(4) 0.069(2) 0.025(3) 0.019(3) -0.046(4)
C5 0.126(3) 0.121(3) 0.061(2) 0.011(2) 0.029(2) -0.045(3)
C6 0.074(2) 0.0748(19) 0.0634(18) -0.0079(15) 0.0367(16) -0.0017(15)
C7 0.0722(18) 0.0630(16) 0.0526(15) -0.0063(12) 0.0383(14) 0.0002(14)
C8 0.0733(19) 0.0724(19) 0.0541(16) 0.0020(14) 0.0387(15) -0.0012(15)
C9 0.0727(18) 0.0614(16) 0.0551(15) -0.0024(12) 0.0418(15) -0.0005(13)
C10 0.0681(18) 0.0608(16) 0.0645(17) -0.0004(13) 0.0459(15) 0.0032(13)
C11 0.081(2) 0.0703(19) 0.078(2) 0.0083(16) 0.0548(19) 0.0068(16)
C12 0.106(3) 0.073(2) 0.112(3) 0.020(2) 0.082(3) 0.009(2)
C13 0.087(3) 0.079(2) 0.135(4) 0.001(3) 0.076(3) -0.010(2)
C14 0.077(2) 0.102(3) 0.105(3) 0.001(3) 0.050(2) -0.018(2)
C15 0.072(2) 0.091(3) 0.074(2) 0.0061(18) 0.0442(19) -0.0035(18)
C18 0.0790(19) 0.0608(16) 0.102(2) 0.0034(16) 0.0655(19) 0.0036(14)
C16 0.115(3) 0.094(3) 0.129(4) -0.030(3) 0.095(3) -0.027(3)
C17 0.113(3) 0.084(3) 0.131(4) -0.036(3) 0.089(3) -0.027(3)
C19 0.100(3) 0.093(3) 0.097(3) -0.015(3) 0.074(3) -0.025(3)
C20 0.097(3) 0.088(3) 0.083(3) -0.011(2) 0.064(3) -0.027(3)
C16X 0.095(4) 0.095(4) 0.125(5) 0.020(4) 0.067(4) -0.009(4)
C17X 0.092(4) 0.092(4) 0.132(5) 0.018(4) 0.066(4) -0.004(4)
C19X 0.090(4) 0.067(4) 0.129(4) -0.009(3) 0.072(3) -0.010(3)
C20X 0.088(4) 0.073(4) 0.124(4) -0.010(3) 0.069(3) -0.011(3)
C21 0.085(2) 0.0647(19) 0.125(3) 0.001(2) 0.076(3) 0.0002(17)
C22 0.084(3) 0.056(2) 0.116(4) 0.000 0.071(3) 0.000

loop_
_atom_type_symbol
_atom_type_description
_atom_type_scat_dispersion_real
_atom_type_scat_dispersion_imag
_atom_type_scat_source
C C 0.0033 0.0016 'International Tables Vol C Tables 4.2.6.8 and 6.1.1.4'
H H 0.0000 0.0000 'International Tables Vol C Tables 4.2.6.8 and 6.1.1.4'
N N 0.0061 0.0033 'International Tables Vol C Tables 4.2.6.8 and 6.1.1.4'
O O 0.0106 0.0060 'International Tables Vol C Tables 4.2.6.8 and 6.1.1.4'
Cd Cd -0.8075 1.2024 'International Tables Vol C Tables 4.2.6.8 and 6.1.1.4'

loop_
_geom_angle_atom_site_label_1
_geom_angle_atom_site_label_2
_geom_angle_atom_site_label_3
_geom_angle
_geom_angle_site_symmetry_1
_geom_angle_site_symmetry_3
O2 Cd1 O2 95.87(15) 2_656 .
O2 Cd1 O1 81.09(9) 2_656 2_656
O2 Cd1 O1 96.67(10) . 2_656
O2 Cd1 O1 96.67(10) 2_656 .
O2 Cd1 O1 81.09(9) . .
O1 Cd1 O1 176.69(11) 2_656 .
O2 Cd1 N1 86.41(12) 2_656 .
O2 Cd1 N1 167.04(10) . .
O1 Cd1 N1 96.29(11) 2_656 .
O1 Cd1 N1 85.97(10) . .
O2 Cd1 N1 167.04(10) 2_656 2_656
O2 Cd1 N1 86.41(12) . 2_656
O1 Cd1 N1 85.97(10) 2_656 2_656
O1 Cd1 N1 96.29(11) . 2_656
N1 Cd1 N1 94.23(15) . 2_656
C7 O1 Cd1 129.2(2) . .
C9 O2 Cd1 130.1(2) . .
C16 N1 C20 116.1(5) . .
C16X N1 C20X 114.3(7) . .
C16X N1 Cd1 116.0(5) . .
C16 N1 Cd1 129.8(4) . .
C20 N1 Cd1 113.4(3) . .
C20X N1 Cd1 129.6(4) . .
C2 C1 C6 120.0 . .
C2 C1 H1A 120.0 . .
C6 C1 H1A 120.0 . .
C3 C2 C1 120.0 . .
C3 C2 H2A 120.0 . .
C1 C2 H2A 120.0 . .
C4 C3 C2 120.0 . .
C4 C3 H3A 120.0 . .
C2 C3 H3A 120.0 . .
C3 C4 C5 120.0 . .
C3 C4 H4A 120.0 . .
C5 C4 H4A 120.0 . .
C6 C5 C4 120.0 . .
C6 C5 H5A 120.0 . .
C4 C5 H5A 120.0 . .
C5 C6 C1 120.0 . .
C5 C6 C7 122.3(2) . .
C1 C6 C7 117.7(2) . .
O1 C7 C8 126.7(3) . .
O1 C7 C6 115.2(3) . .
C8 C7 C6 118.1(3) . .
C7 C8 C9 127.1(3) . .
C7 C8 H8A 116.5 . .
C9 C8 H8A 116.5 . .
O2 C9 C8 125.5(3) . .
O2 C9 C10 115.2(3) . .
C8 C9 C10 119.4(3) . .
C15 C10 C11 118.0(3) . .
C15 C10 C9 118.5(3) . .
C11 C10 C9 123.4(3) . .
C12 C11 C10 120.4(4) . .
C12 C11 H11A 119.8 . .
C10 C11 H11A 119.8 . .
C13 C12 C11 121.1(4) . .
C13 C12 H12A 119.5 . .
C11 C12 H12A 119.5 . .
C14 C13 C12 119.2(4) . .
C14 C13 H13A 120.4 . .
C12 C13 H13A 120.4 . .
C13 C14 C15 121.0(5) . .
C13 C14 H14A 119.5 . .
C15 C14 H14A 119.5 . .
C10 C15 C14 120.2(4) . .
C10 C15 H15A 119.9 . .
C14 C15 H15A 119.9 . .
C19X C18 C17X 115.0(6) . .
C17 C18 C19 114.5(4) . .
C17 C18 C21 125.4(4) . .
C19X C18 C21 121.1(5) . .
C17X C18 C21 123.8(6) . .
C19 C18 C21 120.0(4) . .
N1 C16 C17 125.6(6) . .
N1 C16 H16A 117.2 . .
C17 C16 H16A 117.2 . .
C18 C17 C16 122.7(6) . .
C18 C17 H17A 118.6 . .
C16 C17 H17A 118.6 . .
C20 C19 C18 119.4(5) . .
C20 C19 H19A 120.3 . .
C18 C19 H19A 120.3 . .
N1 C20 C19 121.5(6) . .
N1 C20 H20A 119.2 . .
C19 C20 H20A 119.2 . .
N1 C16X C17X 128.1(11) . .
N1 C16X H16B 116.0 . .
C17X C16X H16B 116.0 . .
C16X C17X C18 118.9(10) . .
C16X C17X H17B 120.6 . .
C18 C17X H17B 120.6 . .
C18 C19X C20X 122.4(9) . .
C18 C19X H19B 118.8 . .
C20X C19X H19B 118.8 . .
C19X C20X N1 120.9(9) . .
C19X C20X H20B 119.6 . .
N1 C20X H20B 119.6 . .
C22 C21 C18 113.3(3) . .
C22 C21 H21A 108.9 . .
C18 C21 H21A 108.9 . .
C22 C21 H21B 108.9 . .
C18 C21 H21B 108.9 . .
H21A C21 H21B 107.7 . .
C21 C22 C21 113.7(4) . 2_556
C21 C22 H22A 104.6 . .
C21 C22 H22A 113.6 2_556 .

loop_
_geom_bond_atom_site_label_1
_geom_bond_atom_site_label_2
_geom_bond_distance
_geom_bond_site_symmetry_2
Cd1 O2 2.239(2) 2_656
Cd1 O2 2.239(2) .
Cd1 O1 2.240(3) 2_656
Cd1 O1 2.240(3) .
Cd1 N1 2.371(3) .
Cd1 N1 2.371(3) 2_656
O1 C7 1.255(4) .
O2 C9 1.261(4) .
N1 C16X 1.234(12) .
N1 C16 1.261(8) .
N1 C20 1.364(7) .
N1 C20X 1.389(11) .
C1 C2 1.3900 .
C1 C6 1.3900 .
C1 H1A 0.9300 .
C2 C3 1.3900 .
C2 H2A 0.9300 .
C3 C4 1.3900 .
C3 H3A 0.9300 .
C4 C5 1.3900 .
C4 H4A 0.9300 .
C5 C6 1.3900 .
C5 H5A 0.9300 .
C6 C7 1.497(4) .
C7 C8 1.388(5) .
C8 C9 1.389(5) .
C8 H8A 0.9300 .
C9 C10 1.495(4) .
C10 C15 1.375(5) .
C10 C11 1.389(5) .
C11 C12 1.371(5) .
C11 H11A 0.9300 .
C12 C13 1.361(7) .
C12 H12A 0.9300 .
C13 C14 1.350(7) .
C13 H13A 0.9300 .
C14 C15 1.389(6) .
C14 H14A 0.9300 .
C15 H15A 0.9300 .
C18 C17 1.288(7) .
C18 C19X 1.340(11) .
C18 C17X 1.369(12) .
C18 C19 1.452(7) .
C18 C21 1.502(5) .
C16 C17 1.365(9) .
C16 H16A 0.9300 .
C17 H17A 0.9300 .
C19 C20 1.368(7) .
C19 H19A 0.9300 .
C20 H20A 0.9300 .
C16X C17X 1.365(11) .
C16X H16B 0.9300 .
C17X H17B 0.9300 .
C19X C20X 1.363(10) .
C19X H19B 0.9300 .
C20X H20B 0.9300 .
C21 C22 1.502(4) .
C21 H21A 0.9700 .
C21 H21B 0.9700 .
C22 C21 1.502(4) 2_556
C22 H22A 0.9700 .

loop_
_geom_torsion_atom_site_label_1
_geom_torsion_atom_site_label_2
_geom_torsion_atom_site_label_3
_geom_torsion_atom_site_label_4
_geom_torsion
_geom_torsion_site_symmetry_1
_geom_torsion_site_symmetry_2
_geom_torsion_site_symmetry_3
_geom_torsion_site_symmetry_4
C6 C1 C2 C3 0.0 . . . .
C1 C2 C3 C4 0.0 . . . .
C2 C3 C4 C5 0.0 . . . .
C3 C4 C5 C6 0.0 . . . .
C4 C5 C6 C1 0.0 . . . .
C4 C5 C6 C7 -179.0(3) . . . .
C2 C1 C6 C5 0.0 . . . .
C2 C1 C6 C7 179.0(3) . . . .
Cd1 O1 C7 C8 7.1(5) . . . .
Cd1 O1 C7 C6 -171.4(2) . . . .
C5 C6 C7 O1 -158.5(3) . . . .
C1 C6 C7 O1 22.5(4) . . . .
C5 C6 C7 C8 22.9(4) . . . .
C1 C6 C7 C8 -156.1(3) . . . .
O1 C7 C8 C9 -7.6(6) . . . .
C6 C7 C8 C9 170.9(3) . . . .
Cd1 O2 C9 C8 -3.4(5) . . . .
Cd1 O2 C9 C10 176.2(2) . . . .
C7 C8 C9 O2 5.5(6) . . . .
C7 C8 C9 C10 -174.1(3) . . . .
O2 C9 C10 C15 14.9(4) . . . .
C8 C9 C10 C15 -165.5(3) . . . .
O2 C9 C10 C11 -162.5(3) . . . .
C8 C9 C10 C11 17.1(5) . . . .
C15 C10 C11 C12 1.6(5) . . . .
C9 C10 C11 C12 179.0(3) . . . .
C10 C11 C12 C13 -0.3(6) . . . .
C11 C12 C13 C14 -0.3(7) . . . .
C12 C13 C14 C15 -0.4(8) . . . .
C11 C10 C15 C14 -2.4(6) . . . .
C9 C10 C15 C14 -179.9(4) . . . .
C13 C14 C15 C10 1.8(7) . . . .
C20 N1 C16 C17 -1.1(3) . . . .
Cd1 N1 C16 C17 -170.7(3) . . . .
C19 C18 C17 C16 2.6(5) . . . .
C21 C18 C17 C16 -179.0(3) . . . .
N1 C16 C17 C18 -1.3(3) . . . .
C17 C18 C19 C20 -1.8(7) . . . .
C21 C18 C19 C20 179.7(5) . . . .
C16 N1 C20 C19 1.9(6) . . . .
Cd1 N1 C20 C19 173.2(4) . . . .
C18 C19 C20 N1 -0.5(8) . . . .
C20X N1 C16X C17X 1.4(3) . . . .
Cd1 N1 C16X C17X -176.2(3) . . . .
N1 C16X C17X C18 2.9(3) . . . .
C19X C18 C17X C16X -6.7(7) . . . .
C21 C18 C17X C16X 177.0(4) . . . .
C17X C18 C19X C20X 6.7(9) . . . .
C21 C18 C19X C20X -176.9(6) . . . .
C18 C19X C20X N1 -2.7(10) . . . .
C16X N1 C20X C19X -1.6(7) . . . .
Cd1 N1 C20X C19X 175.7(5) . . . .
C17 C18 C21 C22 -130.7(4) . . . .
C19X C18 C21 C22 149.9(6) . . . .
C17X C18 C21 C22 -34.0(7) . . . .
C19 C18 C21 C22 47.6(6) . . . .
C18 C21 C22 C21 -178.3(5) . . . 2_556
